data_4024354
loop_
_publ_author_name
'Chanchal K. Malik'
'Ram Naresh Yadav'
'Michael G. B. Drew'
'Subrata Ghosh'

_publ_section_title
;
Synthesis of Fused Cyclic Systems Containing Medium-Sized Rings through
Tandem ROM-RCM of Norbornene Derivatives Embedded in a Carbohydrate Template
;
_journal_name_full 'Journal of Organic Chemistry'
_journal_page_first 1957
_journal_page_last 1963
_journal_paper_doi 10.1021/jo802077t
_journal_volume 74
_journal_year 2009
_chemical_formula_sum 'C26 H32 O5'
_chemical_formula_weight 424.52
_chemical_name_systematic
; 
 ? 
;
_space_group_IT_number 4
_symmetry_cell_setting monoclinic
_symmetry_space_group_name_Hall 'P 2yb'
_symmetry_space_group_name_H-M 'P 1 21 1'
_atom_sites_solution_hydrogens geom
_atom_sites_solution_primary direct
_atom_sites_solution_secondary difmap
_audit_creation_method SHELXL-97
_cell_angle_alpha 90.00
_cell_angle_beta 99.284(8)
_cell_angle_gamma 90.00
_cell_formula_units_Z 2
_cell_length_a 5.9277(5)
_cell_length_b 21.4450(15)
_cell_length_c 9.0875(6)
_cell_measurement_reflns_used 7906
_cell_measurement_temperature 150(2)
_cell_measurement_theta_max 30.00
_cell_measurement_theta_min 2.46
_cell_volume 1140.07(15)
_computing_cell_refinement 'Crysalis, Oxford Diffraction'
_computing_data_collection 'Crysalis, Oxford Diffraction'
_computing_data_reduction 'Crysalis, Oxford Diffraction'
_computing_molecular_graphics PLATON(Spek,2004)
_computing_structure_refinement 'SHELXL-97 (Sheldrick, 1997)'
_computing_structure_solution 'SHELXS-97 (Sheldrick, 1997)'
_diffrn_ambient_temperature 150(2)
_diffrn_measured_fraction_theta_full 0.985
_diffrn_measured_fraction_theta_max 0.985
_diffrn_measurement_device 'Oxford Diffaction X-Calibur System'
_diffrn_measurement_method '321 frames, counting time 10 s.'
_diffrn_radiation_monochromator graphite
_diffrn_radiation_source 'fine-focus sealed tube'
_diffrn_radiation_type MoK\a
_diffrn_radiation_wavelength 0.71073
_diffrn_reflns_av_R_equivalents 0.0706
_diffrn_reflns_av_sigmaI/netI 0.2389
_diffrn_reflns_limit_h_max 7
_diffrn_reflns_limit_h_min -8
_diffrn_reflns_limit_k_max 25
_diffrn_reflns_limit_k_min -30
_diffrn_reflns_limit_l_max 12
_diffrn_reflns_limit_l_min -11
_diffrn_reflns_number 7906
_diffrn_reflns_theta_full 30.00
_diffrn_reflns_theta_max 30.00
_diffrn_reflns_theta_min 2.46
_diffrn_standards_decay_% n/a
_diffrn_standards_interval_count n/a
_diffrn_standards_interval_time n/a
_diffrn_standards_number n/a
_exptl_absorpt_coefficient_mu 0.084
_exptl_absorpt_correction_type none
_exptl_crystal_colour white
_exptl_crystal_density_diffrn 1.237
_exptl_crystal_density_method 'not measured'
_exptl_crystal_description needle
_exptl_crystal_F_000 456
_exptl_crystal_size_max 0.22
_exptl_crystal_size_mid 0.05
_exptl_crystal_size_min 0.05
_refine_diff_density_max 0.261
_refine_diff_density_min -0.246
_refine_diff_density_rms 0.058
_refine_ls_abs_structure_details 'Flack H D (1983), Acta Cryst. A39, 876-881'
_refine_ls_abs_structure_Flack -5.9(18)
_refine_ls_extinction_method none
_refine_ls_goodness_of_fit_ref 0.951
_refine_ls_hydrogen_treatment constr
_refine_ls_matrix_type full
_refine_ls_number_parameters 283
_refine_ls_number_reflns 5235
_refine_ls_number_restraints 1
_refine_ls_restrained_S_all 0.951
_refine_ls_R_factor_all 0.1930
_refine_ls_R_factor_gt 0.0877
_refine_ls_shift/su_max 0.000
_refine_ls_shift/su_mean 0.000
_refine_ls_structure_factor_coef Fsqd
_refine_ls_weighting_details
;
  w=1/[\s^2^(Fo^2^)+(0.0524P)^2^+0.0123P] where P=(Fo^2^+2Fc^2^)/3 
;
_refine_ls_weighting_scheme calc
_refine_ls_wR_factor_gt 0.1269
_refine_ls_wR_factor_ref 0.1609
_reflns_number_gt 2274
_reflns_number_total 5235
_reflns_threshold_expression >2sigma(I)
_cod_data_source_file jo802077t_si_001.cif
_cod_data_source_block 1
_cod_original_sg_symbol_H-M P21
_cod_database_code 4024354

loop_
_symmetry_equiv_pos_as_xyz
'x, y, z'
'-x, y+1/2, -z'

loop_
_atom_site_label
_atom_site_type_symbol
_atom_site_fract_x
_atom_site_fract_y
_atom_site_fract_z
_atom_site_U_iso_or_equiv
_atom_site_adp_type
_atom_site_occupancy
_atom_site_symmetry_multiplicity
_atom_site_calc_flag
_atom_site_refinement_flags
_atom_site_disorder_assembly
_atom_site_disorder_group
C1 C 0.9670(8) 0.7847(2) 0.3375(5) 0.0226(11) Uani 1 1 d . . .
H1 H 0.8449 0.7542 0.3082 0.027 Uiso 1 1 calc R . .
C2 C 1.0813(7) 0.7689(2) 0.4978(5) 0.0190(10) Uani 1 1 d . . .
C3 C 0.8647(9) 0.8496(2) 0.3053(5) 0.0270(12) Uani 1 1 d . . .
C4 C 1.0209(9) 0.8985(2) 0.2569(5) 0.0282(11) Uani 1 1 d . . .
H4 H 1.1765 0.8912 0.3093 0.034 Uiso 1 1 calc R . .
C5 C 0.9533(9) 0.9673(2) 0.2836(5) 0.0331(13) Uani 1 1 d . . .
H5A H 0.8027 0.9698 0.3120 0.040 Uiso 1 1 calc R . .
H5B H 1.0635 0.9870 0.3599 0.040 Uiso 1 1 calc R . .
C6 C 0.9556(8) 0.9977(3) 0.1287(6) 0.0335(13) Uani 1 1 d . . .
H6 H 0.9733 1.0431 0.1289 0.040 Uiso 1 1 calc R . .
C7 C 1.1428(9) 0.9610(2) 0.0714(6) 0.0372(14) Uani 1 1 d . . .
H7A H 1.1572 0.9712 -0.0306 0.045 Uiso 1 1 calc R . .
H7B H 1.2899 0.9642 0.1356 0.045 Uiso 1 1 calc R . .
C8 C 1.0252(9) 0.8994(2) 0.0857(5) 0.0302(12) Uani 1 1 d . . .
H8 H 1.0988 0.8632 0.0474 0.036 Uiso 1 1 calc R . .
C9 C 0.7881(9) 0.9139(3) 0.0048(5) 0.0349(13) Uani 1 1 d . . .
H9 H 0.6890 0.8865 -0.0526 0.042 Uiso 1 1 calc R . .
C10 C 0.7483(9) 0.9730(3) 0.0312(5) 0.0355(13) Uani 1 1 d . . .
H10 H 0.6157 0.9951 -0.0043 0.043 Uiso 1 1 calc R . .
C12 C 1.2772(8) 0.7242(2) 0.3122(5) 0.0262(11) Uani 1 1 d . . .
H12 H 1.4396 0.7347 0.3193 0.031 Uiso 1 1 calc R . .
O11 O 1.1414(5) 0.77349(15) 0.2480(3) 0.0274(8) Uani 1 1 d . . .
C14 C 1.1279(9) 0.6244(2) 0.3205(6) 0.0317(13) Uani 1 1 d . . .
C16 C 1.2191(8) 0.7112(2) 0.4657(5) 0.0250(11) Uani 1 1 d . . .
H16 H 1.3550 0.7044 0.5411 0.030 Uiso 1 1 calc R . .
C22 C 0.9889(8) 0.7347(2) 0.7301(5) 0.0337(13) Uani 1 1 d . . .
H22A H 1.0482 0.7699 0.7913 0.040 Uiso 1 1 calc R . .
H22B H 1.1123 0.7050 0.7294 0.040 Uiso 1 1 calc R . .
C23 C 0.8010(8) 0.7048(2) 0.7948(5) 0.0270(12) Uani 1 1 d . . .
C24 C 0.7085(9) 0.7328(2) 0.9070(5) 0.0372(14) Uani 1 1 d . . .
H24 H 0.7658 0.7709 0.9450 0.045 Uiso 1 1 calc R . .
C25 C 0.5300(9) 0.7048(3) 0.9645(6) 0.0458(15) Uani 1 1 d . . .
H25 H 0.4644 0.7251 1.0376 0.055 Uiso 1 1 calc R . .
C26 C 0.4509(10) 0.6481(3) 0.9146(6) 0.0479(16) Uani 1 1 d . . .
H26 H 0.3341 0.6291 0.9554 0.057 Uiso 1 1 calc R . .
C27 C 0.5445(11) 0.6181(3) 0.8021(6) 0.0448(15) Uani 1 1 d . . .
H27 H 0.4916 0.5791 0.7676 0.054 Uiso 1 1 calc R . .
C28 C 0.7188(9) 0.6477(2) 0.7426(6) 0.0350(13) Uani 1 1 d . . .
H28 H 0.7804 0.6284 0.6663 0.042 Uiso 1 1 calc R . .
C31 C 1.2556(7) 0.8184(2) 0.5683(5) 0.0228(11) Uani 1 1 d . . .
H31A H 1.3450 0.7995 0.6558 0.027 Uiso 1 1 calc R . .
H31B H 1.3595 0.8259 0.4980 0.027 Uiso 1 1 calc R . .
C32 C 1.1775(8) 0.8811(2) 0.6149(5) 0.0231(11) Uani 1 1 d . . .
C33 C 0.9707(9) 0.8933(2) 0.6436(5) 0.0331(13) Uani 1 1 d . . .
H33A H 0.9367 0.9327 0.6767 0.040 Uiso 1 1 calc R . .
H33B H 0.8589 0.8625 0.6308 0.040 Uiso 1 1 calc R . .
C34 C 1.3621(9) 0.9289(2) 0.6338(6) 0.0405(14) Uani 1 1 d . . .
H34A H 1.3065 0.9666 0.6721 0.061 Uiso 1 1 calc R . .
H34B H 1.4082 0.9371 0.5392 0.061 Uiso 1 1 calc R . .
H34C H 1.4907 0.9137 0.7024 0.061 Uiso 1 1 calc R . .
C141 C 0.9174(11) 0.5988(3) 0.2334(7) 0.0593(19) Uani 1 1 d . . .
H14A H 0.9514 0.5811 0.1425 0.089 Uiso 1 1 calc R . .
H14B H 0.8069 0.6315 0.2105 0.089 Uiso 1 1 calc R . .
H14C H 0.8567 0.5670 0.2904 0.089 Uiso 1 1 calc R . .
C142 C 1.3069(11) 0.5750(3) 0.3733(7) 0.0554(17) Uani 1 1 d . . .
H14D H 1.4405 0.5945 0.4277 0.083 Uiso 1 1 calc R . .
H14E H 1.3470 0.5534 0.2886 0.083 Uiso 1 1 calc R . .
H14F H 1.2461 0.5458 0.4367 0.083 Uiso 1 1 calc R . .
O3 O 0.6686(5) 0.85873(17) 0.3138(4) 0.0358(9) Uani 1 1 d . . .
O13 O 1.2283(7) 0.66878(15) 0.2321(4) 0.0428(10) Uani 1 1 d . . .
O15 O 1.0768(6) 0.65850(14) 0.4439(4) 0.0311(8) Uani 1 1 d . . .
O21 O 0.9092(5) 0.75538(14) 0.5820(3) 0.0241(8) Uani 1 1 d . . .

loop_
_atom_site_aniso_label
_atom_site_aniso_U_11
_atom_site_aniso_U_22
_atom_site_aniso_U_33
_atom_site_aniso_U_23
_atom_site_aniso_U_13
_atom_site_aniso_U_12
C1 0.019(2) 0.026(3) 0.024(2) -0.002(2) 0.007(2) -0.005(2)
C2 0.015(2) 0.018(3) 0.024(2) 0.009(2) 0.004(2) 0.010(2)
C3 0.038(3) 0.029(3) 0.014(2) 0.006(2) 0.004(2) -0.003(2)
C4 0.029(3) 0.019(3) 0.037(3) 0.001(2) 0.006(2) 0.001(2)
C5 0.032(3) 0.029(3) 0.038(3) 0.002(2) 0.002(2) -0.001(2)
C6 0.029(3) 0.031(3) 0.041(3) 0.002(3) 0.005(3) -0.004(3)
C7 0.032(3) 0.042(4) 0.040(3) 0.017(3) 0.015(3) -0.003(3)
C8 0.033(3) 0.029(3) 0.032(3) 0.001(2) 0.016(3) 0.008(2)
C9 0.033(3) 0.040(3) 0.028(3) -0.003(2) -0.007(2) -0.008(3)
C10 0.026(3) 0.046(4) 0.035(3) 0.017(3) 0.009(3) 0.001(3)
C12 0.026(3) 0.023(3) 0.032(3) 0.001(2) 0.012(2) -0.004(2)
O11 0.028(2) 0.026(2) 0.0298(18) -0.0033(15) 0.0124(16) 0.0007(16)
C14 0.034(3) 0.013(3) 0.049(3) -0.011(2) 0.011(3) -0.010(2)
C16 0.024(3) 0.021(3) 0.029(3) -0.003(2) 0.000(2) -0.009(2)
C22 0.029(3) 0.045(4) 0.028(3) -0.003(2) 0.007(2) -0.003(3)
C23 0.025(3) 0.026(3) 0.028(3) 0.000(2) 0.002(2) 0.002(2)
C24 0.043(4) 0.033(3) 0.035(3) 0.000(2) 0.006(3) -0.002(3)
C25 0.037(3) 0.060(4) 0.043(3) 0.002(3) 0.016(3) -0.012(3)
C26 0.037(3) 0.064(4) 0.043(4) 0.021(3) 0.008(3) -0.009(3)
C27 0.057(4) 0.024(3) 0.049(4) 0.005(3) -0.004(3) -0.005(3)
C28 0.032(3) 0.033(3) 0.040(3) 0.002(3) 0.003(3) 0.001(3)
C31 0.016(3) 0.022(3) 0.029(3) 0.009(2) -0.002(2) -0.007(2)
C32 0.027(3) 0.020(3) 0.023(2) -0.002(2) 0.008(2) -0.001(2)
C33 0.043(3) 0.024(3) 0.034(3) -0.006(2) 0.012(3) -0.003(2)
C34 0.033(3) 0.031(3) 0.053(3) -0.021(3) -0.010(3) -0.012(3)
C141 0.070(5) 0.046(4) 0.060(4) -0.016(3) 0.008(4) -0.019(3)
C142 0.065(4) 0.046(4) 0.056(4) -0.005(3) 0.013(3) 0.017(3)
O3 0.0145(19) 0.043(2) 0.050(2) 0.0118(18) 0.0039(17) 0.0027(17)
O13 0.071(3) 0.020(2) 0.044(2) -0.0072(16) 0.029(2) -0.0089(19)
O15 0.046(2) 0.0135(19) 0.038(2) -0.0029(16) 0.0182(18) -0.0077(17)
O21 0.0221(18) 0.0258(19) 0.0262(18) 0.0082(14) 0.0090(15) -0.0095(15)

loop_
_atom_type_symbol
_atom_type_description
_atom_type_scat_dispersion_real
_atom_type_scat_dispersion_imag
_atom_type_scat_source
C C 0.0033 0.0016 'International Tables Vol C Tables 4.2.6.8 and 6.1.1.4'
H H 0.0000 0.0000 'International Tables Vol C Tables 4.2.6.8 and 6.1.1.4'
O O 0.0106 0.0060 'International Tables Vol C Tables 4.2.6.8 and 6.1.1.4'
N N 0.0061 0.0033 'International Tables Vol C Tables 4.2.6.8 and 6.1.1.4'

loop_
_geom_angle_atom_site_label_1
_geom_angle_atom_site_label_2
_geom_angle_atom_site_label_3
_geom_angle
_geom_angle_site_symmetry_1
_geom_angle_site_symmetry_3
_geom_angle_publ_flag
O11 C1 C3 110.1(4) . . ?
O11 C1 C2 104.6(3) . . ?
C3 C1 C2 118.8(4) . . ?
O21 C2 C16 113.2(3) . . ?
O21 C2 C1 108.3(4) . . ?
C16 C2 C1 99.4(3) . . ?
O21 C2 C31 114.4(4) . . ?
C16 C2 C31 106.9(3) . . ?
C1 C2 C31 113.8(4) . . ?
O3 C3 C4 123.6(5) . . ?
O3 C3 C1 119.9(4) . . ?
C4 C3 C1 116.5(4) . . ?
C3 C4 C5 115.3(4) . . ?
C3 C4 C8 114.0(4) . . ?
C5 C4 C8 100.9(4) . . ?
C6 C5 C4 102.5(4) . . ?
C10 C6 C7 101.0(4) . . ?
C10 C6 C5 105.2(4) . . ?
C7 C6 C5 102.0(4) . . ?
C8 C7 C6 92.9(4) . . ?
C9 C8 C7 100.6(4) . . ?
C9 C8 C4 108.9(4) . . ?
C7 C8 C4 100.2(4) . . ?
C10 C9 C8 106.9(5) . . ?
C9 C10 C6 107.1(5) . . ?
O11 C12 O13 111.6(4) . . ?
O11 C12 C16 108.8(4) . . ?
O13 C12 C16 105.3(4) . . ?
C12 O11 C1 108.0(3) . . ?
O15 C14 O13 105.2(3) . . ?
O15 C14 C141 110.4(4) . . ?
O13 C14 C141 109.8(5) . . ?
O15 C14 C142 109.8(4) . . ?
O13 C14 C142 107.9(5) . . ?
C141 C14 C142 113.4(5) . . ?
O15 C16 C12 103.8(4) . . ?
O15 C16 C2 110.4(4) . . ?
C12 C16 C2 103.5(4) . . ?
O21 C22 C23 110.7(4) . . ?
C24 C23 C28 119.0(5) . . ?
C24 C23 C22 121.4(5) . . ?
C28 C23 C22 119.6(5) . . ?
C23 C24 C25 120.7(5) . . ?
C26 C25 C24 120.4(6) . . ?
C25 C26 C27 120.1(6) . . ?
C28 C27 C26 118.7(6) . . ?
C23 C28 C27 121.0(5) . . ?
C32 C31 C2 121.0(4) . . ?
C33 C32 C34 122.0(4) . . ?
C33 C32 C31 124.7(4) . . ?
C34 C32 C31 113.2(4) . . ?
C12 O13 C14 110.0(3) . . ?
C16 O15 C14 109.1(4) . . ?
C2 O21 C22 114.9(4) . . ?

loop_
_geom_bond_atom_site_label_1
_geom_bond_atom_site_label_2
_geom_bond_distance
_geom_bond_site_symmetry_2
_geom_bond_publ_flag
C1 O11 1.435(5) . ?
C1 C3 1.527(7) . ?
C1 C2 1.542(6) . ?
C2 O21 1.401(5) . ?
C2 C16 1.537(6) . ?
C2 C31 1.546(6) . ?
C3 O3 1.194(5) . ?
C3 C4 1.511(7) . ?
C4 C5 1.559(6) . ?
C4 C8 1.561(6) . ?
C5 C6 1.552(7) . ?
C6 C10 1.492(7) . ?
C6 C7 1.519(7) . ?
C7 C8 1.510(7) . ?
C8 C9 1.510(7) . ?
C9 C10 1.317(7) . ?
C12 O11 1.398(5) . ?
C12 O13 1.399(6) . ?
C12 C16 1.516(6) . ?
C14 O15 1.411(6) . ?
C14 O13 1.435(6) . ?
C14 C141 1.472(8) . ?
C14 C142 1.521(7) . ?
C16 O15 1.405(5) . ?
C22 O21 1.423(5) . ?
C22 C23 1.486(6) . ?
C23 C24 1.372(6) . ?
C23 C28 1.375(7) . ?
C24 C25 1.390(7) . ?
C25 C26 1.355(8) . ?
C26 C27 1.397(8) . ?
C27 C28 1.394(7) . ?
C31 C32 1.506(6) . ?
C32 C33 1.320(6) . ?
C32 C34 1.489(6) . ?

loop_
_geom_torsion_atom_site_label_1
_geom_torsion_atom_site_label_2
_geom_torsion_atom_site_label_3
_geom_torsion_atom_site_label_4
_geom_torsion
_geom_torsion_site_symmetry_1
_geom_torsion_site_symmetry_2
_geom_torsion_site_symmetry_3
_geom_torsion_site_symmetry_4
_geom_torsion_publ_flag
O11 C1 C2 O21 -157.8(3) . . . . ?
C3 C1 C2 O21 78.9(5) . . . . ?
O11 C1 C2 C16 -39.4(4) . . . . ?
C3 C1 C2 C16 -162.7(4) . . . . ?
O11 C1 C2 C31 73.8(4) . . . . ?
C3 C1 C2 C31 -49.4(5) . . . . ?
O11 C1 C3 O3 148.1(4) . . . . ?
C2 C1 C3 O3 -91.4(5) . . . . ?
O11 C1 C3 C4 -29.3(5) . . . . ?
C2 C1 C3 C4 91.2(5) . . . . ?
O3 C3 C4 C5 25.4(7) . . . . ?
C1 C3 C4 C5 -157.3(4) . . . . ?
O3 C3 C4 C8 -90.8(6) . . . . ?
C1 C3 C4 C8 86.5(5) . . . . ?
C3 C4 C5 C6 -129.2(4) . . . . ?
C8 C4 C5 C6 -5.8(5) . . . . ?
C4 C5 C6 C10 72.9(5) . . . . ?
C4 C5 C6 C7 -32.1(5) . . . . ?
C10 C6 C7 C8 -51.0(4) . . . . ?
C5 C6 C7 C8 57.4(4) . . . . ?
C6 C7 C8 C9 50.5(4) . . . . ?
C6 C7 C8 C4 -61.1(4) . . . . ?
C3 C4 C8 C9 61.5(5) . . . . ?
C5 C4 C8 C9 -62.8(5) . . . . ?
C3 C4 C8 C7 166.5(4) . . . . ?
C5 C4 C8 C7 42.2(4) . . . . ?
C7 C8 C9 C10 -33.9(5) . . . . ?
C4 C8 C9 C10 70.9(5) . . . . ?
C8 C9 C10 C6 -0.1(5) . . . . ?
C7 C6 C10 C9 33.9(5) . . . . ?
C5 C6 C10 C9 -71.9(5) . . . . ?
O13 C12 O11 C1 104.1(4) . . . . ?
C16 C12 O11 C1 -11.6(5) . . . . ?
C3 C1 O11 C12 161.5(4) . . . . ?
C2 C1 O11 C12 32.8(4) . . . . ?
O11 C12 C16 O15 101.3(4) . . . . ?
O13 C12 C16 O15 -18.5(5) . . . . ?
O11 C12 C16 C2 -14.1(5) . . . . ?
O13 C12 C16 C2 -133.8(4) . . . . ?
O21 C2 C16 O15 35.6(5) . . . . ?
C1 C2 C16 O15 -79.0(4) . . . . ?
C31 C2 C16 O15 162.4(3) . . . . ?
O21 C2 C16 C12 146.2(4) . . . . ?
C1 C2 C16 C12 31.5(4) . . . . ?
C31 C2 C16 C12 -87.0(4) . . . . ?
O21 C22 C23 C24 -109.8(5) . . . . ?
O21 C22 C23 C28 70.8(6) . . . . ?
C28 C23 C24 C25 -1.8(8) . . . . ?
C22 C23 C24 C25 178.8(5) . . . . ?
C23 C24 C25 C26 2.7(8) . . . . ?
C24 C25 C26 C27 -1.7(9) . . . . ?
C25 C26 C27 C28 -0.3(8) . . . . ?
C24 C23 C28 C27 -0.2(8) . . . . ?
C22 C23 C28 C27 179.2(5) . . . . ?
C26 C27 C28 C23 1.2(8) . . . . ?
O21 C2 C31 C32 -53.5(5) . . . . ?
C16 C2 C31 C32 -179.6(4) . . . . ?
C1 C2 C31 C32 71.8(5) . . . . ?
C2 C31 C32 C33 21.5(7) . . . . ?
C2 C31 C32 C34 -161.4(4) . . . . ?
O11 C12 O13 C14 -113.4(4) . . . . ?
C16 C12 O13 C14 4.5(5) . . . . ?
O15 C14 O13 C12 11.2(6) . . . . ?
C141 C14 O13 C12 130.0(5) . . . . ?
C142 C14 O13 C12 -106.1(5) . . . . ?
C12 C16 O15 C14 26.2(5) . . . . ?
C2 C16 O15 C14 136.5(4) . . . . ?
O13 C14 O15 C16 -23.8(5) . . . . ?
C141 C14 O15 C16 -142.2(4) . . . . ?
C142 C14 O15 C16 92.1(5) . . . . ?
C16 C2 O21 C22 65.7(5) . . . . ?
C1 C2 O21 C22 174.9(4) . . . . ?
C31 C2 O21 C22 -57.1(5) . . . . ?
C23 C22 O21 C2 -163.9(4) . . . . ?

loop_
_cod_related_entry_id
_cod_related_entry_database
_cod_related_entry_code
1 ChemSpider 30658903
